data_7100817
_journal_name_full 'Chemical Communications'
_journal_paper_doi 10.1039/b515902d
_journal_year 2006
_chemical_formula_moiety ' C24 H39 B3 O6 '
_chemical_formula_sum 'C24 H39 B3 O6'
_chemical_formula_weight 456.00
_space_group_IT_number 19
_symmetry_cell_setting orthorhombic
_symmetry_space_group_name_Hall 'P 2ac 2ab'
_symmetry_space_group_name_H-M 'P 21 21 21'
_cell_angle_alpha 90
_cell_angle_beta 90
_cell_angle_gamma 90
_cell_formula_units_Z 4
_cell_length_a 10.3474(2)
_cell_length_b 12.5764(2)
_cell_length_c 20.7829(3)
_cell_measurement_temperature 180
_cell_volume 2704.54(8)
_diffrn_ambient_temperature 180
_exptl_crystal_density_diffrn 1.120
_cod_depositor_comments
;
The following automatic conversions were performed:
'_symmetry_cell_setting' value 'Orthorhombic' changed to 'orthorhombic'
according to '/home/saulius/struct/CIF-dictionaries/cif_core.dic'
dictionary named 'cif_core.dic' version 2.4.1 from 2010-06-29.

Automatic conversion script
Id: cif_fix_enum 1527 2010-12-29 10:47:43Z saulius 
;
_cod_original_formula_sum ' C24 H39 B3 O6 '
_cod_database_code 7100817

loop_
_symmetry_equiv_pos_as_xyz
x,y,z
x+1/2,-y+1/2,-z
-x,y+1/2,-z+1/2
-x+1/2,-y,z+1/2

loop_
_atom_site_label
_atom_site_type_symbol
_atom_site_fract_x
_atom_site_fract_y
_atom_site_fract_z
_atom_site_U_iso_or_equiv
_atom_site_occupancy
_atom_site_adp_type
_atom_site_refinement_flags_posn
_atom_site_refinement_flags_adp
_atom_site_refinement_flags_occupancy
_atom_site_disorder_assembly
_atom_site_disorder_group
_atom_site_attached_hydrogens
C1 C 0.3979(3) -0.2171(3) 0.57666(17) 0.0411 1.0000 Uani . . . . . .
C2 C 0.3875(3) -0.2017(3) 0.65145(17) 0.0415 1.0000 Uani . . . . . .
O3 O 0.5189(2) -0.1668(2) 0.66808(10) 0.0427 1.0000 Uani . . . . . .
B4 B 0.5710(3) -0.1245(3) 0.61440(16) 0.0298 1.0000 Uani . . . . . .
O5 O 0.5003(2) -0.1417(2) 0.56012(11) 0.0424 1.0000 Uani . . . . . .
C6 C 0.7004(3) -0.0604(2) 0.61381(15) 0.0283 1.0000 Uani . . . . . .
C7 C 0.7715(3) -0.0435(2) 0.67038(14) 0.0296 1.0000 Uani . . . . . .
C8 C 0.8867(3) 0.0146(2) 0.67063(14) 0.0288 1.0000 Uani . . . . . .
B9 B 0.9626(3) 0.0321(3) 0.73447(16) 0.0300 1.0000 Uani . . . . . .
O10 O 0.9152(2) -0.00050(19) 0.79235(9) 0.0342 1.0000 Uani . . . . . .
C11 C 1.0186(3) 0.0144(3) 0.83947(13) 0.0336 1.0000 Uani . . . . . .
C12 C 1.1018(3) 0.1018(3) 0.80653(15) 0.0395 1.0000 Uani . . . . . .
O13 O 1.0794(2) 0.0803(2) 0.73804(10) 0.0394 1.0000 Uani . . . . . .
C14 C 1.0549(5) 0.2140(4) 0.81828(19) 0.0595 1.0000 Uani . . . . . .
C15 C 1.2459(4) 0.0942(4) 0.82033(19) 0.0633 1.0000 Uani . . . . . .
C16 C 1.0855(4) -0.0930(3) 0.84589(18) 0.0540 1.0000 Uani . . . . . .
C17 C 0.9576(4) 0.0461(4) 0.90281(15) 0.0484 1.0000 Uani . . . . . .
C18 C 0.9279(3) 0.0601(2) 0.61246(14) 0.0305 1.0000 Uani . . . . . .
C19 C 0.8579(3) 0.0482(3) 0.55490(13) 0.0287 1.0000 Uani . . . . . .
C20 C 0.7457(3) -0.0141(2) 0.55747(14) 0.0295 1.0000 Uani . . . . . .
B21 B 0.8938(3) 0.1113(3) 0.49307(15) 0.0288 1.0000 Uani . . . . . .
O22 O 1.0063(2) 0.1636(2) 0.48401(11) 0.0441 1.0000 Uani . . . . . .
C23 C 0.9841(4) 0.2379(3) 0.43026(15) 0.0379 1.0000 Uani . . . . . .
C24 C 0.8727(3) 0.1840(3) 0.39330(15) 0.0364 1.0000 Uani . . . . . .
O25 O 0.8076(2) 0.1237(2) 0.44432(11) 0.0401 1.0000 Uani . . . . . .
C26 C 0.9157(5) 0.1032(3) 0.34352(18) 0.0565 1.0000 Uani . . . . . .
C27 C 0.7758(5) 0.2602(4) 0.3636(2) 0.0740 1.0000 Uani . . . . . .
C28 C 1.1091(4) 0.2491(3) 0.3925(2) 0.0542 1.0000 Uani . . . . . .
C29 C 0.9498(6) 0.3431(3) 0.4617(2) 0.0680 1.0000 Uani . . . . . .
C30 C 0.3598(4) -0.3029(3) 0.68931(18) 0.0535 1.0000 Uani . . . . . .
C31 C 0.2982(4) -0.1114(4) 0.6712(3) 0.0767 1.0000 Uani . . . . . .
C32 C 0.4467(4) -0.3259(3) 0.55822(19) 0.0562 1.0000 Uani . . . . . .
C33 C 0.2777(4) -0.1889(4) 0.5393(2) 0.0702 1.0000 Uani . . . . . .
H71 H 0.7384 -0.0742 0.7125 0.0398 1.0000 Uiso . . . . . .
H141 H 1.1132 0.2666 0.7960 0.0705 1.0000 Uiso . . . . . .
H142 H 1.0563 0.2295 0.8658 0.0705 1.0000 Uiso . . . . . .
H143 H 0.9651 0.2228 0.8017 0.0705 1.0000 Uiso . . . . . .
H151 H 1.2931 0.1554 0.7977 0.0812 1.0000 Uiso . . . . . .
H152 H 1.2619 0.1018 0.8676 0.0812 1.0000 Uiso . . . . . .
H153 H 1.2803 0.0265 0.8042 0.0812 1.0000 Uiso . . . . . .
H161 H 1.1572 -0.0889 0.8782 0.0664 1.0000 Uiso . . . . . .
H162 H 1.0220 -0.1493 0.8606 0.0664 1.0000 Uiso . . . . . .
H163 H 1.1222 -0.1161 0.8033 0.0664 1.0000 Uiso . . . . . .
H171 H 1.0253 0.0581 0.9362 0.0639 1.0000 Uiso . . . . . .
H172 H 0.8950 -0.0087 0.9180 0.0639 1.0000 Uiso . . . . . .
H173 H 0.9080 0.1159 0.8969 0.0639 1.0000 Uiso . . . . . .
H181 H 1.0114 0.1029 0.6122 0.0376 1.0000 Uiso . . . . . .
H201 H 0.6954 -0.0262 0.5159 0.0382 1.0000 Uiso . . . . . .
H261 H 0.8391 0.0709 0.3218 0.0718 1.0000 Uiso . . . . . .
H262 H 0.9684 0.0451 0.3640 0.0718 1.0000 Uiso . . . . . .
H263 H 0.9712 0.1391 0.3098 0.0718 1.0000 Uiso . . . . . .
H271 H 0.7063 0.2214 0.3399 0.0916 1.0000 Uiso . . . . . .
H272 H 0.7346 0.3064 0.3976 0.0916 1.0000 Uiso . . . . . .
H273 H 0.8207 0.3098 0.3318 0.0916 1.0000 Uiso . . . . . .
H281 H 1.0984 0.3006 0.3556 0.0727 1.0000 Uiso . . . . . .
H282 H 1.1806 0.2781 0.4213 0.0727 1.0000 Uiso . . . . . .
H283 H 1.1375 0.1791 0.3752 0.0727 1.0000 Uiso . . . . . .
H291 H 0.9342 0.3986 0.4269 0.0846 1.0000 Uiso . . . . . .
H292 H 1.0228 0.3682 0.4893 0.0846 1.0000 Uiso . . . . . .
H293 H 0.8700 0.3357 0.4877 0.0846 1.0000 Uiso . . . . . .
H301 H 0.3563 -0.2875 0.7367 0.0687 1.0000 Uiso . . . . . .
H302 H 0.4323 -0.3565 0.6819 0.0687 1.0000 Uiso . . . . . .
H303 H 0.2771 -0.3356 0.6753 0.0687 1.0000 Uiso . . . . . .
H311 H 0.2953 -0.1044 0.7204 0.0893 1.0000 Uiso . . . . . .
H312 H 0.3295 -0.0415 0.6538 0.0893 1.0000 Uiso . . . . . .
H313 H 0.2076 -0.1239 0.6562 0.0893 1.0000 Uiso . . . . . .
H321 H 0.4533 -0.3353 0.5106 0.0749 1.0000 Uiso . . . . . .
H322 H 0.5368 -0.3386 0.5772 0.0749 1.0000 Uiso . . . . . .
H323 H 0.3891 -0.3843 0.5760 0.0749 1.0000 Uiso . . . . . .
H331 H 0.2932 -0.2020 0.4911 0.0871 1.0000 Uiso . . . . . .
H332 H 0.2027 -0.2342 0.5525 0.0871 1.0000 Uiso . . . . . .
H333 H 0.2556 -0.1125 0.5449 0.0871 1.0000 Uiso . . . . . .

loop_
_atom_site_aniso_label
_atom_site_aniso_U_11
_atom_site_aniso_U_22
_atom_site_aniso_U_33
_atom_site_aniso_U_23
_atom_site_aniso_U_13
_atom_site_aniso_U_12
C1 0.0356(19) 0.051(2) 0.0371(17) 0.0045(16) -0.0068(15) -0.0202(17)
C2 0.036(2) 0.049(2) 0.0403(18) -0.0055(16) 0.0041(15) -0.0142(17)
O3 0.0424(13) 0.0573(15) 0.0286(11) -0.0003(11) -0.0026(10) -0.0218(12)
B4 0.0353(19) 0.0297(18) 0.0244(16) -0.0005(14) -0.0044(16) -0.0004(16)
O5 0.0351(13) 0.0575(16) 0.0347(13) 0.0083(12) -0.0067(11) -0.0161(12)
C6 0.0333(16) 0.0274(16) 0.0241(14) -0.0026(13) -0.0017(13) -0.0006(14)
C7 0.0334(17) 0.0300(16) 0.0253(14) 0.0020(13) 0.0000(13) -0.0027(13)
C8 0.0310(16) 0.0306(16) 0.0249(13) -0.0022(13) -0.0035(13) -0.0030(13)
B9 0.0286(19) 0.036(2) 0.0249(17) 0.0037(15) 0.0026(14) 0.0004(17)
O10 0.0282(11) 0.0473(13) 0.0270(10) 0.0012(9) -0.0054(9) -0.0080(12)
C11 0.0267(16) 0.0506(19) 0.0236(14) -0.0007(15) -0.0038(13) 0.0018(15)
C12 0.0339(18) 0.060(2) 0.0249(15) -0.0045(15) -0.0029(13) -0.0087(17)
O13 0.0359(13) 0.0556(15) 0.0268(11) 0.0033(10) -0.0020(10) -0.0147(12)
C14 0.071(3) 0.055(2) 0.053(2) -0.008(2) -0.004(2) -0.017(2)
C15 0.0344(19) 0.112(4) 0.044(2) -0.008(2) -0.0053(17) -0.021(2)
C16 0.057(2) 0.062(2) 0.0422(19) 0.0079(19) -0.0051(19) 0.014(2)
C17 0.042(2) 0.077(3) 0.0257(16) -0.0028(18) -0.0016(14) 0.000(2)
C18 0.0300(16) 0.0317(16) 0.0296(14) -0.0006(13) 0.0001(14) -0.0041(14)
C19 0.0273(15) 0.0336(16) 0.0251(14) -0.0046(13) 0.0004(13) -0.0005(15)
C20 0.0351(16) 0.0282(15) 0.0253(15) -0.0024(13) -0.0064(13) 0.0020(14)
B21 0.031(2) 0.0317(19) 0.0240(16) -0.0037(14) -0.0012(14) -0.0013(16)
O22 0.0423(14) 0.0572(16) 0.0326(12) 0.0113(12) -0.0086(11) -0.0216(13)
C23 0.048(2) 0.0354(18) 0.0305(16) 0.0058(14) 0.0031(16) -0.0072(16)
C24 0.044(2) 0.0425(19) 0.0226(14) 0.0093(14) -0.0015(15) -0.0053(16)
O25 0.0348(12) 0.0551(15) 0.0305(12) 0.0132(11) -0.0028(10) -0.0105(11)
C26 0.074(3) 0.063(3) 0.0324(17) -0.0076(19) 0.002(2) -0.023(2)
C27 0.062(3) 0.089(4) 0.070(3) 0.039(3) -0.016(2) 0.006(3)
C28 0.048(2) 0.065(3) 0.050(2) 0.004(2) 0.0079(19) -0.0175(19)
C29 0.097(4) 0.040(2) 0.067(3) -0.009(2) 0.021(3) -0.011(2)
C30 0.055(2) 0.065(3) 0.040(2) 0.0111(18) -0.0031(18) -0.030(2)
C31 0.057(3) 0.065(3) 0.108(4) -0.018(3) 0.036(3) -0.011(2)
C32 0.058(2) 0.059(2) 0.052(2) -0.023(2) 0.003(2) -0.019(2)
C33 0.047(2) 0.089(4) 0.075(3) 0.034(3) -0.024(2) -0.020(2)

loop_
_geom_bond_atom_site_label_1
_geom_bond_site_symmetry_1
_geom_bond_atom_site_label_2
_geom_bond_site_symmetry_2
_geom_bond_distance
_geom_bond_publ_flag
C1 . C2 . 1.570(5) yes
C1 . O5 . 1.463(4) yes
C1 . C32 . 1.508(6) yes
C1 . C33 . 1.509(5) yes
C2 . O3 . 1.470(4) yes
C2 . C30 . 1.523(5) yes
C2 . C31 . 1.520(6) yes
O3 . B4 . 1.348(4) yes
B4 . O5 . 1.362(4) yes
B4 . C6 . 1.564(5) yes
C6 . C7 . 1.403(4) yes
C6 . C20 . 1.389(4) yes
C7 . C8 . 1.399(4) yes
C7 . H71 . 1.016 no
C8 . B9 . 1.557(4) yes
C8 . C18 . 1.404(4) yes
B9 . O10 . 1.362(4) yes
B9 . O13 . 1.354(4) yes
O10 . C11 . 1.462(3) yes
C11 . C12 . 1.555(5) yes
C11 . C16 . 1.524(5) yes
C11 . C17 . 1.513(4) yes
C12 . O13 . 1.468(4) yes
C12 . C14 . 1.512(6) yes
C12 . C15 . 1.521(5) yes
C14 . H141 . 1.008 no
C14 . H142 . 1.006 no
C14 . H143 . 0.997 no
C15 . H151 . 1.026 no
C15 . H152 . 1.000 no
C15 . H153 . 0.982 no
C16 . H161 . 1.001 no
C16 . H162 . 1.014 no
C16 . H163 . 1.006 no
C17 . H171 . 0.997 no
C17 . H172 . 0.997 no
C17 . H173 . 1.024 no
C18 . C19 . 1.406(4) yes
C18 . H181 . 1.018 no
C19 . C20 . 1.402(5) yes
C19 . B21 . 1.555(4) yes
C20 . H201 . 1.020 no
B21 . O22 . 1.350(4) yes
B21 . O25 . 1.359(4) yes
O22 . C23 . 1.474(4) yes
C23 . C24 . 1.542(5) yes
C23 . C28 . 1.520(5) yes
C23 . C29 . 1.518(5) yes
C24 . O25 . 1.467(4) yes
C24 . C26 . 1.517(5) yes
C24 . C27 . 1.518(5) yes
C26 . H261 . 0.999 no
C26 . H262 . 1.006 no
C26 . H263 . 1.013 no
C27 . H271 . 0.999 no
C27 . H272 . 1.010 no
C27 . H273 . 1.021 no
C28 . H281 . 1.010 no
C28 . H282 . 1.018 no
C28 . H283 . 0.995 no
C29 . H291 . 1.019 no
C29 . H292 . 0.999 no
C29 . H293 . 0.991 no
C30 . H301 . 1.005 no
C30 . H302 . 1.019 no
C30 . H303 . 0.994 no
C31 . H311 . 1.027 no
C31 . H312 . 1.004 no
C31 . H313 . 1.001 no
C32 . H321 . 0.999 no
C32 . H322 . 1.025 no
C32 . H323 . 1.015 no
C33 . H331 . 1.027 no
C33 . H332 . 1.001 no
C33 . H333 . 0.994 no

loop_
_cod_related_entry_id
_cod_related_entry_database
_cod_related_entry_code
1 ChemSpider 21150145
